data_1565988
loop_
_publ_author_name
'Dissem, Nour'
'Ferhi, Najmeddine'
'Maris, Thierry'
'Duong, Adam'

_publ_section_title
;
 Design, structural characterization and Hirshfeld surface analysis of
 Ni(II) and Zn(II) coordination polymers using mixed linker synthetic
 strategy based on tetratopic and macrocyclic N-donor ligands
;
_journal_name_full 'Journal of Molecular Structure'
_journal_page_first 132317
_journal_paper_doi 10.1016/j.molstruc.2021.132317
_journal_volume 1254
_journal_year 2022
_chemical_formula_moiety 'C36 H54 N8 Ni2 O8'
_chemical_formula_sum 'C36 H54 N8 Ni2 O8'
_chemical_formula_weight 844.29
_space_group_crystal_system triclinic
_space_group_IT_number 2
_space_group_name_Hall '-P 1'
_space_group_name_H-M_alt 'P -1'
_atom_sites_solution_hydrogens mixed
_atom_sites_solution_primary dual
_audit_contact_author_name
;
;
_audit_creation_date 2021-03-30
_audit_creation_method
;
Olex2 1.3
(compiled 2020.11.12 svn.r5f609507 for OlexSys, GUI svn.r6272)
;
_cell_angle_alpha 98.356(3)
_cell_angle_beta 99.482(2)
_cell_angle_gamma 100.719(3)
_cell_formula_units_Z 1
_cell_length_a 8.1759(5)
_cell_length_b 10.9024(7)
_cell_length_c 11.1088(7)
_cell_measurement_reflns_used 9971
_cell_measurement_temperature 296.15
_cell_measurement_theta_max 70.105
_cell_measurement_theta_min 4.103
_cell_volume 943.68(10)
_computing_cell_refinement 'SAINT V8.38A (?, 2016)'
_computing_data_reduction 'SAINT V8.38A (?, 2016)'
_computing_molecular_graphics 'Olex2 1.3 (Dolomanov et al., 2009)'
_computing_publication_material 'Olex2 1.3 (Dolomanov et al., 2009)'
_computing_structure_refinement 'XL  (Sheldrick, 2008)'
_diffrn_ambient_temperature 296.15
_diffrn_measured_fraction_theta_full 0.969
_diffrn_measured_fraction_theta_max 0.964
_diffrn_measurement_device_type 'Bruker Smart APEX'
_diffrn_measurement_method '\w scans'
_diffrn_radiation_collimation 'Focusing mirrors'
_diffrn_radiation_monochromator 'Quazar MX Mirror Optics'
_diffrn_radiation_probe x-ray
_diffrn_radiation_wavelength 1.54178
_diffrn_reflns_av_R_equivalents 0.0608
_diffrn_reflns_av_unetI/netI 0.0301
_diffrn_reflns_Laue_measured_fraction_full 0.969
_diffrn_reflns_Laue_measured_fraction_max 0.964
_diffrn_reflns_limit_h_max 9
_diffrn_reflns_limit_h_min -9
_diffrn_reflns_limit_k_max 13
_diffrn_reflns_limit_k_min -13
_diffrn_reflns_limit_l_max 13
_diffrn_reflns_limit_l_min -8
_diffrn_reflns_number 18653
_diffrn_reflns_point_group_measured_fraction_full 0.969
_diffrn_reflns_point_group_measured_fraction_max 0.964
_diffrn_reflns_theta_full 67.679
_diffrn_reflns_theta_max 70.239
_diffrn_reflns_theta_min 4.103
_diffrn_source 'Microfocus Source'
_diffrn_source_current 0.65
_diffrn_source_power 0.02912
_diffrn_source_target Cu
_diffrn_source_type 'Incoatec I\mS High Brilliance Microsource'
_diffrn_source_voltage 44.8
_exptl_absorpt_coefficient_mu 1.760
_exptl_absorpt_correction_T_max 0.2751
_exptl_absorpt_correction_T_min 0.1471
_exptl_absorpt_correction_type multi-scan
_exptl_absorpt_process_details
;
SADABS-2016/2 (Bruker,2016/2) was used for absorption correction.
wR2(int) was 0.1217 before and 0.0608 after correction.
The Ratio of minimum to maximum transmission is 0.5347.
The \l/2 correction factor is Not present.
;
_exptl_crystal_colour black
_exptl_crystal_colour_primary black
_exptl_crystal_density_diffrn 1.486
_exptl_crystal_description block
_exptl_crystal_F_000 446
_exptl_crystal_size_max 0.22
_exptl_crystal_size_mid 0.12
_exptl_crystal_size_min 0.12
_refine_diff_density_max 1.512
_refine_diff_density_min -0.670
_refine_diff_density_rms 0.121
_refine_ls_extinction_coef .
_refine_ls_extinction_method none
_refine_ls_goodness_of_fit_ref 1.130
_refine_ls_hydrogen_treatment mixed
_refine_ls_matrix_type full
_refine_ls_number_parameters 264
_refine_ls_number_reflns 3456
_refine_ls_number_restraints 0
_refine_ls_restrained_S_all 1.130
_refine_ls_R_factor_all 0.0634
_refine_ls_R_factor_gt 0.0626
_refine_ls_shift/su_max 0.000
_refine_ls_shift/su_mean 0.000
_refine_ls_structure_factor_coef Fsqd
_refine_ls_weighting_details 'w=1/[\s^2^(Fo^2^)+(0.0831P)^2^+3.7938P] where P=(Fo^2^+2Fc^2^)/3'
_refine_ls_weighting_scheme calc
_refine_ls_wR_factor_gt 0.1968
_refine_ls_wR_factor_ref 0.1972
_reflns_Friedel_coverage 0.000
_reflns_Friedel_fraction_full .
_reflns_Friedel_fraction_max .
_reflns_number_gt 3349
_reflns_number_total 3456
_reflns_threshold_expression 'I > 2\s(I)'
_cod_data_source_file cmpd2.cif
_cod_data_source_block ada271_tw
_cod_depositor_comments
;
The following automatic conversions were performed:

data item '_diffrn_radiation_probe' value 'X-ray' was changed to
'x-ray' in accordance with the built-in table derived from the CIF
Core dictionary named 'cif_core.dic' version 2.4.5 last updated on
2014-11-21.

Automatic conversion script
Id: cif_fix_values 8738 2021-04-28 16:35:53Z antanas 
;
_cod_database_code 1565988
_shelx_space_group_comment
;
The symmetry employed for this shelxl refinement is uniquely defined
by the following loop, which should always be used as a source of
symmetry information in preference to the above space-group names.
They are only intended as comments.
;
_shelx_estimated_absorpt_t_max 0.817
_shelx_estimated_absorpt_t_min 0.698

loop_
_space_group_symop_operation_xyz
'x, y, z'
'-x, -y, -z'

loop_
_atom_site_label
_atom_site_type_symbol
_atom_site_fract_x
_atom_site_fract_y
_atom_site_fract_z
_atom_site_U_iso_or_equiv
_atom_site_adp_type
_atom_site_occupancy
_atom_site_site_symmetry_order
_atom_site_calc_flag
_atom_site_refinement_flags_posn
_atom_site_refinement_flags_adp
_atom_site_refinement_flags_occupancy
_atom_site_disorder_assembly
_atom_site_disorder_group
Ni1 Ni 0.500000 0.000000 0.500000 0.0180(3) Uani 1 2 d S . P . .
Ni2 Ni 0.500000 0.500000 0.000000 0.0181(3) Uani 1 2 d S . P . .
O1 O 0.4306(4) 0.1763(3) 0.4910(3) 0.0215(6) Uani 1 1 d . . . . .
O2 O 0.3022(4) 0.2171(3) 0.6516(3) 0.0230(7) Uani 1 1 d . . . . .
O3 O 0.4268(4) 0.4739(3) 0.1736(3) 0.0213(6) Uani 1 1 d . . . . .
O4 O 0.2881(4) 0.6301(3) 0.2085(3) 0.0257(7) Uani 1 1 d . . . . .
N1 N 0.4498(5) -0.0079(4) 0.6745(3) 0.0217(8) Uani 1 1 d . . . . .
H1 H 0.419(7) 0.056(5) 0.690(5) 0.017(13) Uiso 1 1 d . . . . .
N2 N 0.2534(5) -0.1043(4) 0.4348(4) 0.0227(8) Uani 1 1 d . . . . .
H2 H 0.279(8) -0.169(6) 0.421(5) 0.027(15) Uiso 1 1 d . . . . .
N3 N 0.2891(5) 0.3632(4) -0.0960(4) 0.0223(8) Uani 1 1 d . . . . .
H3 H 0.297(7) 0.339(5) -0.170(5) 0.019(13) Uiso 1 1 d . . . . .
N4 N 0.3470(5) 0.6277(4) -0.0330(3) 0.0221(8) Uani 1 1 d . . . . .
H4 H 0.312(8) 0.634(6) 0.040(6) 0.036(16) Uiso 1 1 d . . . . .
C1 C 0.3433(5) 0.2378(4) 0.5514(4) 0.0195(9) Uani 1 1 d . . . . .
C2 C 0.2796(5) 0.3419(4) 0.4925(4) 0.0194(9) Uani 1 1 d . . . . .
C3 C 0.1483(5) 0.3887(4) 0.5348(4) 0.0196(9) Uani 1 1 d . . . . .
H3A H 0.108576 0.359759 0.601581 0.023 Uiso 1 1 calc R U . . .
C4 C 0.0744(5) 0.4779(4) 0.4799(4) 0.0189(9) Uani 1 1 d . . . . .
C5 C 0.1446(5) 0.5240(4) 0.3854(4) 0.0186(8) Uani 1 1 d . . . . .
H5 H 0.101963 0.586841 0.350259 0.022 Uiso 1 1 calc R U . . .
C6 C 0.2772(5) 0.4793(4) 0.3411(4) 0.0191(9) Uani 1 1 d . . . . .
C7 C 0.3428(5) 0.3863(4) 0.3938(4) 0.0186(8) Uani 1 1 d . . . . .
H7 H 0.428453 0.353707 0.363525 0.022 Uiso 1 1 calc R U . . .
C8 C 0.3371(5) 0.5339(4) 0.2337(4) 0.0205(9) Uani 1 1 d . . . . .
C9 C 0.2954(6) -0.1071(5) 0.6575(4) 0.0279(10) Uani 1 1 d . . . . .
H9A H 0.244498 -0.097310 0.730288 0.033 Uiso 1 1 calc R U . . .
H9B H 0.323474 -0.190122 0.646585 0.033 Uiso 1 1 calc R U . . .
C10 C 0.1712(6) -0.0960(5) 0.5438(4) 0.0260(10) Uani 1 1 d . . . . .
H10A H 0.070861 -0.163784 0.529096 0.031 Uiso 1 1 calc R U . . .
H10B H 0.136458 -0.015603 0.557526 0.031 Uiso 1 1 calc R U . . .
C11 C 0.1560(6) -0.0691(5) 0.3260(4) 0.0262(10) Uani 1 1 d . . . . .
H11A H 0.139158 0.016437 0.347863 0.031 Uiso 1 1 calc R U . . .
H11B H 0.045217 -0.126122 0.301337 0.031 Uiso 1 1 calc R U . . .
C12 C 0.5905(6) -0.0240(4) 0.7686(4) 0.0251(10) Uani 1 1 d . . . . .
H12A H 0.614630 -0.107124 0.745574 0.030 Uiso 1 1 calc R U . . .
H12B H 0.555073 -0.020851 0.847898 0.030 Uiso 1 1 calc R U . . .
C13 C 0.7511(6) 0.0760(5) 0.7828(4) 0.0262(10) Uani 1 1 d . . . . .
H13A H 0.828927 0.070078 0.856661 0.031 Uiso 1 1 calc R U . . .
H13B H 0.722800 0.158790 0.796538 0.031 Uiso 1 1 calc R U . . .
C14 C 0.1447(6) 0.4262(5) -0.0996(4) 0.0259(10) Uani 1 1 d . . . . .
H14A H 0.109766 0.432848 -0.019977 0.031 Uiso 1 1 calc R U . . .
H14B H 0.049309 0.376884 -0.162527 0.031 Uiso 1 1 calc R U . . .
C15 C 0.1980(6) 0.5573(5) -0.1291(4) 0.0248(9) Uani 1 1 d . . . . .
H15A H 0.227444 0.550771 -0.210560 0.030 Uiso 1 1 calc R U . . .
H15B H 0.105460 0.601580 -0.129143 0.030 Uiso 1 1 calc R U . . .
C16 C 0.2609(6) 0.2443(4) -0.0459(4) 0.0250(9) Uani 1 1 d . . . . .
H16A H 0.163055 0.184781 -0.098034 0.030 Uiso 1 1 calc R U . . .
H16B H 0.237154 0.262001 0.036824 0.030 Uiso 1 1 calc R U . . .
C17 C 0.4305(6) 0.7485(4) -0.0601(4) 0.0240(9) Uani 1 1 d . . . . .
H17A H 0.349973 0.803266 -0.067805 0.029 Uiso 1 1 calc R U . . .
H17B H 0.466702 0.733168 -0.138797 0.029 Uiso 1 1 calc R U . . .
C18 C 0.5837(6) 0.8150(4) 0.0407(4) 0.0264(10) Uani 1 1 d . . . . .
H18A H 0.549286 0.817606 0.120415 0.032 Uiso 1 1 calc R U . . .
H18B H 0.616782 0.902069 0.029249 0.032 Uiso 1 1 calc R U . . .

loop_
_atom_site_aniso_label
_atom_site_aniso_U_11
_atom_site_aniso_U_22
_atom_site_aniso_U_33
_atom_site_aniso_U_23
_atom_site_aniso_U_13
_atom_site_aniso_U_12
Ni1 0.0169(5) 0.0199(5) 0.0180(5) 0.0031(4) 0.0051(4) 0.0049(4)
Ni2 0.0169(5) 0.0214(5) 0.0171(5) 0.0033(4) 0.0057(4) 0.0046(4)
O1 0.0226(15) 0.0225(15) 0.0233(15) 0.0051(12) 0.0091(12) 0.0095(12)
O2 0.0262(16) 0.0256(16) 0.0216(15) 0.0064(13) 0.0091(12) 0.0111(13)
O3 0.0233(16) 0.0255(16) 0.0180(14) 0.0052(12) 0.0090(12) 0.0074(12)
O4 0.0304(17) 0.0291(17) 0.0258(16) 0.0108(13) 0.0154(13) 0.0141(14)
N1 0.026(2) 0.0213(19) 0.0209(18) 0.0062(15) 0.0081(15) 0.0087(16)
N2 0.0199(19) 0.0215(19) 0.027(2) 0.0034(16) 0.0040(15) 0.0073(15)
N3 0.0222(19) 0.027(2) 0.0178(18) 0.0024(15) 0.0054(14) 0.0053(15)
N4 0.027(2) 0.0251(19) 0.0182(18) 0.0063(15) 0.0087(15) 0.0095(16)
C1 0.018(2) 0.020(2) 0.0181(19) -0.0002(16) 0.0025(16) 0.0018(16)
C2 0.017(2) 0.020(2) 0.0190(19) 0.0005(16) 0.0022(16) 0.0026(16)
C3 0.022(2) 0.021(2) 0.0160(19) 0.0010(16) 0.0066(16) 0.0025(17)
C4 0.018(2) 0.019(2) 0.0160(19) -0.0011(16) 0.0010(15) 0.0001(16)
C5 0.019(2) 0.019(2) 0.0176(19) 0.0019(16) 0.0025(16) 0.0038(16)
C6 0.018(2) 0.021(2) 0.0162(19) -0.0010(16) 0.0023(15) 0.0027(16)
C7 0.0167(19) 0.020(2) 0.0177(19) -0.0024(16) 0.0056(15) 0.0042(16)
C8 0.017(2) 0.025(2) 0.019(2) 0.0052(17) 0.0037(16) 0.0027(17)
C9 0.031(2) 0.031(2) 0.028(2) 0.013(2) 0.014(2) 0.009(2)
C10 0.022(2) 0.027(2) 0.030(2) 0.0054(19) 0.0092(18) 0.0042(18)
C11 0.019(2) 0.028(2) 0.029(2) 0.0044(19) -0.0004(18) 0.0045(18)
C12 0.030(2) 0.028(2) 0.020(2) 0.0056(18) 0.0056(18) 0.0122(19)
C13 0.028(2) 0.029(2) 0.022(2) 0.0028(18) 0.0024(18) 0.0108(19)
C14 0.022(2) 0.035(3) 0.024(2) 0.0083(19) 0.0062(17) 0.0081(19)
C15 0.022(2) 0.033(2) 0.022(2) 0.0062(19) 0.0047(17) 0.0095(19)
C16 0.026(2) 0.026(2) 0.023(2) 0.0061(18) 0.0063(18) 0.0020(18)
C17 0.027(2) 0.027(2) 0.022(2) 0.0073(18) 0.0079(18) 0.0092(18)
C18 0.036(3) 0.023(2) 0.022(2) 0.0071(18) 0.0085(19) 0.008(2)

loop_
_atom_type_symbol
_atom_type_description
_atom_type_scat_dispersion_real
_atom_type_scat_dispersion_imag
_atom_type_scat_source
C C 0.0181 0.0091 'International Tables Vol C Tables 4.2.6.8 and 6.1.1.4'
H H 0.0000 0.0000 'International Tables Vol C Tables 4.2.6.8 and 6.1.1.4'
N N 0.0311 0.0180 'International Tables Vol C Tables 4.2.6.8 and 6.1.1.4'
Ni Ni -3.0029 0.5091 'International Tables Vol C Tables 4.2.6.8 and 6.1.1.4'
O O 0.0492 0.0322 'International Tables Vol C Tables 4.2.6.8 and 6.1.1.4'

loop_
_geom_angle_atom_site_label_1
_geom_angle_atom_site_label_2
_geom_angle_atom_site_label_3
_geom_angle
_geom_angle_site_symmetry_1
_geom_angle_site_symmetry_3
O1 Ni1 O1 180.0 . 2_656
N1 Ni1 O1 85.29(14) 2_656 .
N1 Ni1 O1 94.71(14) 2_656 2_656
N1 Ni1 O1 85.29(14) . 2_656
N1 Ni1 O1 94.71(14) . .
N1 Ni1 N1 180.0(3) 2_656 .
N1 Ni1 N2 85.86(16) 2_656 2_656
N1 Ni1 N2 94.14(16) 2_656 .
N1 Ni1 N2 85.86(16) . .
N1 Ni1 N2 94.14(16) . 2_656
N2 Ni1 O1 86.32(14) . 2_656
N2 Ni1 O1 86.32(14) 2_656 .
N2 Ni1 O1 93.68(14) 2_656 2_656
N2 Ni1 O1 93.68(14) . .
N2 Ni1 N2 180.0 . 2_656
O3 Ni2 O3 180.0 2_665 .
N3 Ni2 O3 90.53(13) . .
N3 Ni2 O3 90.53(13) 2_665 2_665
N3 Ni2 O3 89.47(13) . 2_665
N3 Ni2 O3 89.47(13) 2_665 .
N3 Ni2 N3 180.0 2_665 .
N4 Ni2 O3 86.02(13) 2_665 .
N4 Ni2 O3 86.02(13) . 2_665
N4 Ni2 O3 93.98(13) 2_665 2_665
N4 Ni2 O3 93.98(13) . .
N4 Ni2 N3 95.13(15) 2_665 .
N4 Ni2 N3 84.87(15) 2_665 2_665
N4 Ni2 N3 84.87(15) . .
N4 Ni2 N3 95.13(15) . 2_665
N4 Ni2 N4 180.00(16) 2_665 .
C1 O1 Ni1 132.8(3) . .
C8 O3 Ni2 128.7(3) . .
Ni1 N1 H1 101(4) . .
C9 N1 Ni1 106.1(3) . .
C9 N1 H1 104(4) . .
C9 N1 C12 113.3(4) . .
C12 N1 Ni1 116.2(3) . .
C12 N1 H1 114(4) . .
Ni1 N2 H2 95(4) . .
C10 N2 Ni1 105.1(3) . .
C10 N2 H2 111(4) . .
C11 N2 Ni1 116.5(3) . .
C11 N2 H2 114(4) . .
C11 N2 C10 113.3(4) . .
Ni2 N3 H3 112(4) . .
C14 N3 Ni2 105.7(3) . .
C14 N3 H3 108(4) . .
C14 N3 C16 113.1(4) . .
C16 N3 Ni2 115.0(3) . .
C16 N3 H3 104(4) . .
Ni2 N4 H4 97(4) . .
C15 N4 Ni2 106.4(3) . .
C15 N4 H4 107(4) . .
C17 N4 Ni2 116.0(3) . .
C17 N4 H4 114(4) . .
C17 N4 C15 114.3(3) . .
O1 C1 C2 115.9(4) . .
O2 C1 O1 125.7(4) . .
O2 C1 C2 118.4(4) . .
C3 C2 C1 118.3(4) . .
C3 C2 C7 119.7(4) . .
C7 C2 C1 121.9(4) . .
C2 C3 H3A 119.0 . .
C2 C3 C4 122.0(4) . .
C4 C3 H3A 119.0 . .
C3 C4 C4 122.0(5) . 2_566
C5 C4 C3 117.0(4) . .
C5 C4 C4 121.1(5) . 2_566
C4 C5 H5 118.8 . .
C4 C5 C6 122.4(4) . .
C6 C5 H5 118.8 . .
C5 C6 C8 116.9(4) . .
C7 C6 C5 119.2(4) . .
C7 C6 C8 123.8(4) . .
C2 C7 H7 120.2 . .
C6 C7 C2 119.7(4) . .
C6 C7 H7 120.2 . .
O3 C8 C6 117.2(4) . .
O4 C8 O3 125.6(4) . .
O4 C8 C6 117.1(4) . .
N1 C9 H9A 109.9 . .
N1 C9 H9B 109.9 . .
N1 C9 C10 109.0(4) . .
H9A C9 H9B 108.3 . .
C10 C9 H9A 109.9 . .
C10 C9 H9B 109.9 . .
N2 C10 C9 109.4(4) . .
N2 C10 H10A 109.8 . .
N2 C10 H10B 109.8 . .
C9 C10 H10A 109.8 . .
C9 C10 H10B 109.8 . .
H10A C10 H10B 108.2 . .
N2 C11 H11A 109.4 . .
N2 C11 H11B 109.4 . .
N2 C11 C13 111.0(4) . 2_656
H11A C11 H11B 108.0 . .
C13 C11 H11A 109.4 2_656 .
C13 C11 H11B 109.4 2_656 .
N1 C12 H12A 109.0 . .
N1 C12 H12B 109.0 . .
N1 C12 C13 113.1(4) . .
H12A C12 H12B 107.8 . .
C13 C12 H12A 109.0 . .
C13 C12 H12B 109.0 . .
C11 C13 H13A 108.2 2_656 .
C11 C13 H13B 108.2 2_656 .
C12 C13 C11 116.3(4) . 2_656
C12 C13 H13A 108.2 . .
C12 C13 H13B 108.2 . .
H13A C13 H13B 107.4 . .
N3 C14 H14A 109.9 . .
N3 C14 H14B 109.9 . .
N3 C14 C15 108.8(4) . .
H14A C14 H14B 108.3 . .
C15 C14 H14A 109.9 . .
C15 C14 H14B 109.9 . .
N4 C15 C14 108.0(4) . .
N4 C15 H15A 110.1 . .
N4 C15 H15B 110.1 . .
C14 C15 H15A 110.1 . .
C14 C15 H15B 110.1 . .
H15A C15 H15B 108.4 . .
N3 C16 H16A 109.5 . .
N3 C16 H16B 109.5 . .
N3 C16 C18 110.9(4) . 2_665
H16A C16 H16B 108.0 . .
C18 C16 H16A 109.5 2_665 .
C18 C16 H16B 109.5 2_665 .
N4 C17 H17A 109.2 . .
N4 C17 H17B 109.2 . .
N4 C17 C18 111.9(4) . .
H17A C17 H17B 107.9 . .
C18 C17 H17A 109.2 . .
C18 C17 H17B 109.2 . .
C16 C18 H18A 108.3 2_665 .
C16 C18 H18B 108.3 2_665 .
C17 C18 C16 116.0(4) . 2_665
C17 C18 H18A 108.3 . .
C17 C18 H18B 108.3 . .
H18A C18 H18B 107.4 . .

loop_
_geom_bond_atom_site_label_1
_geom_bond_atom_site_label_2
_geom_bond_distance
_geom_bond_site_symmetry_2
Ni1 O1 2.114(3) .
Ni1 O1 2.114(3) 2_656
Ni1 N1 2.057(4) 2_656
Ni1 N1 2.057(4) .
Ni1 N2 2.076(4) .
Ni1 N2 2.076(4) 2_656
Ni2 O3 2.153(3) .
Ni2 O3 2.153(3) 2_665
Ni2 N3 2.076(4) .
Ni2 N3 2.076(4) 2_665
Ni2 N4 2.069(4) 2_665
Ni2 N4 2.069(4) .
O1 C1 1.270(5) .
O2 C1 1.253(5) .
O3 C8 1.275(5) .
O4 C8 1.242(5) .
N1 H1 0.79(6) .
N1 C9 1.467(6) .
N1 C12 1.476(6) .
N2 H2 0.77(6) .
N2 C10 1.478(6) .
N2 C11 1.474(6) .
N3 H3 0.84(6) .
N3 C14 1.470(6) .
N3 C16 1.478(6) .
N4 H4 0.90(6) .
N4 C15 1.483(6) .
N4 C17 1.463(6) .
C1 C2 1.521(6) .
C2 C3 1.390(6) .
C2 C7 1.397(6) .
C3 H3A 0.9300 .
C3 C4 1.397(6) .
C4 C4 1.498(8) 2_566
C4 C5 1.389(6) .
C5 H5 0.9300 .
C5 C6 1.399(6) .
C6 C7 1.390(6) .
C6 C8 1.520(6) .
C7 H7 0.9300 .
C9 H9A 0.9700 .
C9 H9B 0.9700 .
C9 C10 1.519(7) .
C10 H10A 0.9700 .
C10 H10B 0.9700 .
C11 H11A 0.9700 .
C11 H11B 0.9700 .
C11 C13 1.529(7) 2_656
C12 H12A 0.9700 .
C12 H12B 0.9700 .
C12 C13 1.513(7) .
C13 H13A 0.9700 .
C13 H13B 0.9700 .
C14 H14A 0.9700 .
C14 H14B 0.9700 .
C14 C15 1.514(7) .
C15 H15A 0.9700 .
C15 H15B 0.9700 .
C16 H16A 0.9700 .
C16 H16B 0.9700 .
C16 C18 1.526(7) 2_665
C17 H17A 0.9700 .
C17 H17B 0.9700 .
C17 C18 1.521(7) .
C18 H18A 0.9700 .
C18 H18B 0.9700 .

loop_
_geom_torsion_atom_site_label_1
_geom_torsion_atom_site_label_2
_geom_torsion_atom_site_label_3
_geom_torsion_atom_site_label_4
_geom_torsion
_geom_torsion_site_symmetry_1
_geom_torsion_site_symmetry_2
_geom_torsion_site_symmetry_3
_geom_torsion_site_symmetry_4
Ni1 O1 C1 O2 15.0(6) . . . .
Ni1 O1 C1 C2 -162.7(3) . . . .
Ni1 N1 C9 C10 -41.1(4) . . . .
Ni1 N1 C12 C13 54.9(5) . . . .
Ni1 N2 C10 C9 -40.3(4) . . . .
Ni1 N2 C11 C13 56.5(5) . . . 2_656
Ni2 O3 C8 O4 -8.0(6) . . . .
Ni2 O3 C8 C6 168.6(3) . . . .
Ni2 N3 C14 C15 43.0(4) . . . .
Ni2 N3 C16 C18 -56.8(4) . . . 2_665
Ni2 N4 C15 C14 40.9(4) . . . .
Ni2 N4 C17 C18 -54.7(4) . . . .
O1 C1 C2 C3 162.9(4) . . . .
O1 C1 C2 C7 -13.7(6) . . . .
O2 C1 C2 C3 -14.9(6) . . . .
O2 C1 C2 C7 168.5(4) . . . .
N1 C9 C10 N2 56.6(5) . . . .
N1 C12 C13 C11 -69.6(5) . . . 2_656
N3 C14 C15 N4 -57.8(5) . . . .
N4 C17 C18 C16 71.9(5) . . . 2_665
C1 C2 C3 C4 -175.5(4) . . . .
C1 C2 C7 C6 178.3(4) . . . .
C2 C3 C4 C4 176.0(5) . . . 2_566
C2 C3 C4 C5 -3.8(6) . . . .
C3 C2 C7 C6 1.8(6) . . . .
C3 C4 C5 C6 3.5(6) . . . .
C4 C4 C5 C6 -176.3(4) 2_566 . . .
C4 C5 C6 C7 -0.6(6) . . . .
C4 C5 C6 C8 177.5(4) . . . .
C5 C6 C7 C2 -2.1(6) . . . .
C5 C6 C8 O3 -163.6(4) . . . .
C5 C6 C8 O4 13.3(6) . . . .
C7 C2 C3 C4 1.2(6) . . . .
C7 C6 C8 O3 14.4(6) . . . .
C7 C6 C8 O4 -168.7(4) . . . .
C8 C6 C7 C2 180.0(4) . . . .
C9 N1 C12 C13 178.1(4) . . . .
C10 N2 C11 C13 178.5(4) . . . 2_656
C11 N2 C10 C9 -168.5(4) . . . .
C12 N1 C9 C10 -169.7(4) . . . .
C14 N3 C16 C18 -178.3(4) . . . 2_665
C15 N4 C17 C18 -179.1(4) . . . .
C16 N3 C14 C15 169.6(4) . . . .
C17 N4 C15 C14 170.4(4) . . . .

loop_
_twin_individual_id
_twin_individual_mass_fraction_refined
1 0.80149
2 0.19851

_cod_database_fobs_code 1565988
